data_4084014
loop_
_publ_author_name
'Li, Ying-Zhou'
'Ganguly, Rakesh'
'Leong, Weng Kee'

_publ_section_title
;
 Binuclear Oxidative Addition of Sb--Cl Bonds: A Facile Synthetic Route to
 Main Group--Transition Element Clusters and Rings
;
_journal_issue 14
_journal_name_full Organometallics
_journal_page_first 3867
_journal_paper_doi 10.1021/om500565d
_journal_volume 33
_journal_year 2014
_chemical_formula_sum 'C34 H20 Cl2 O10 Os3 Sb2'
_chemical_formula_weight 1473.50
_chemical_name_systematic
; 
 ? 
;
_space_group_IT_number 14
_symmetry_cell_setting monoclinic
_symmetry_space_group_name_Hall '-P 2yn'
_symmetry_space_group_name_H-M 'P 1 21/n 1'
_atom_sites_solution_hydrogens geom
_atom_sites_solution_primary direct
_atom_sites_solution_secondary difmap
_audit_creation_method SHELXL-97
_cell_angle_alpha 90.00
_cell_angle_beta 105.4730(10)
_cell_angle_gamma 90.00
_cell_formula_units_Z 4
_cell_length_a 11.5635(3)
_cell_length_b 17.3651(5)
_cell_length_c 19.0172(6)
_cell_measurement_reflns_used 9925
_cell_measurement_temperature 103(2)
_cell_measurement_theta_max 30.83
_cell_measurement_theta_min 2.51
_cell_volume 3680.28(18)
_computing_cell_refinement 'Bruker SAINT'
_computing_data_collection 'Bruker APEX2'
_computing_data_reduction 'Bruker SAINT'
_computing_molecular_graphics 'Bruker SHELXTL'
_computing_publication_material 'Bruker SHELXTL'
_computing_structure_refinement 'SHELXL-97 (Sheldrick, 1997)'
_computing_structure_solution 'SHELXS-97 (Sheldrick, 1990)'
_diffrn_ambient_temperature 103(2)
_diffrn_measured_fraction_theta_full 0.999
_diffrn_measured_fraction_theta_max 0.999
_diffrn_measurement_device_type 'Bruker APEX-II CCD'
_diffrn_measurement_method '\f and \w scans'
_diffrn_radiation_monochromator graphite
_diffrn_radiation_source 'fine-focus sealed tube'
_diffrn_radiation_type MoK\a
_diffrn_radiation_wavelength 0.71073
_diffrn_reflns_av_R_equivalents 0.0537
_diffrn_reflns_av_sigmaI/netI 0.0331
_diffrn_reflns_limit_h_max 13
_diffrn_reflns_limit_h_min -14
_diffrn_reflns_limit_k_max 21
_diffrn_reflns_limit_k_min 0
_diffrn_reflns_limit_l_max 23
_diffrn_reflns_limit_l_min 0
_diffrn_reflns_number 53266
_diffrn_reflns_theta_full 26.37
_diffrn_reflns_theta_max 26.37
_diffrn_reflns_theta_min 2.17
_diffrn_standards_number 0
_exptl_absorpt_coefficient_mu 11.969
_exptl_absorpt_correction_T_max 0.3807
_exptl_absorpt_correction_T_min 0.1345
_exptl_absorpt_correction_type multi-scan
_exptl_absorpt_process_details SADABS
_exptl_crystal_colour yellow
_exptl_crystal_density_diffrn 2.659
_exptl_crystal_density_method 'not measured'
_exptl_crystal_description block
_exptl_crystal_F_000 2672
_exptl_crystal_size_max 0.28
_exptl_crystal_size_mid 0.10
_exptl_crystal_size_min 0.10
_refine_diff_density_max 1.487
_refine_diff_density_min -2.094
_refine_diff_density_rms 0.580
_refine_ls_extinction_method none
_refine_ls_goodness_of_fit_ref 1.270
_refine_ls_hydrogen_treatment mixed
_refine_ls_matrix_type full
_refine_ls_number_parameters 515
_refine_ls_number_reflns 7529
_refine_ls_number_restraints 136
_refine_ls_restrained_S_all 1.262
_refine_ls_R_factor_all 0.0331
_refine_ls_R_factor_gt 0.0252
_refine_ls_shift/su_max 0.001
_refine_ls_shift/su_mean 0.000
_refine_ls_structure_factor_coef Fsqd
_refine_ls_weighting_details 'calc w=1/[\s^2^(Fo^2^)+(0.0488P)^2^+3.2994P] where P=(Fo^2^+2Fc^2^)/3'
_refine_ls_weighting_scheme calc
_refine_ls_wR_factor_gt 0.0691
_refine_ls_wR_factor_ref 0.0941
_reflns_number_gt 6735
_reflns_number_total 7529
_reflns_threshold_expression >2sigma(I)
_cod_data_source_file om500565d_si_003.cif
_cod_data_source_block lwk159
_cod_depositor_comments
;
The following automatic conversions were performed:

'_symmetry_cell_setting' value 'Monoclinic' changed to 'monoclinic'
according to
/usr/data/users/saulius/crontab/automatic-downloads/rss-feeds/ACS/lib/dictionaries/cif_core.dic
dictionary named 'cif_core.dic' version 2.4.2 from
2011-04-26.

'_exptl_absorpt_correction_type' value 'MULTI-SCAN'
changed to 'multi-scan' according to
/usr/data/users/saulius/crontab/automatic-downloads/rss-feeds/ACS/lib/dictionaries/cif_core.dic
dictionary named 'cif_core.dic' version 2.4.2 from 2011-04-26.

Automatic conversion script
Id: cif_fix_values 2281 2013-09-26 08:29:07Z andrius 

 Adding full bibliography for 4084009--4084020.cif.
;
_cod_original_sg_symbol_H-M P2(1)/n
_cod_database_code 4084014

loop_
_symmetry_equiv_pos_as_xyz
'x, y, z'
'-x+1/2, y+1/2, -z+1/2'
'-x, -y, -z'
'x-1/2, -y-1/2, z-1/2'

loop_
_atom_site_label
_atom_site_type_symbol
_atom_site_fract_x
_atom_site_fract_y
_atom_site_fract_z
_atom_site_U_iso_or_equiv
_atom_site_adp_type
_atom_site_occupancy
_atom_site_symmetry_multiplicity
_atom_site_calc_flag
_atom_site_refinement_flags
_atom_site_disorder_assembly
_atom_site_disorder_group
Os1 Os 0.77382(2) 0.043024(17) 0.059696(15) 0.01383(9) Uani 1 1 d D . .
Os2 Os 0.77701(2) 0.193362(17) -0.012710(15) 0.01281(8) Uani 1 1 d D A .
Os3 Os 0.99873(2) 0.215848(17) 0.230603(15) 0.01249(8) Uani 1 1 d D . .
Sb4 Sb 0.97237(4) 0.24656(3) 0.08854(2) 0.01111(11) Uani 1 1 d . A .
Sb5 Sb 0.82805(4) 0.10878(3) 0.19352(3) 0.01187(11) Uani 1 1 d . A .
O12 O 0.7650(6) -0.1125(3) 0.1327(3) 0.0308(14) Uani 1 1 d . . .
O13 O 0.5101(5) 0.0775(3) 0.0447(3) 0.0226(12) Uani 1 1 d D . .
O14 O 0.7113(5) -0.0238(3) -0.0955(3) 0.0285(13) Uani 1 1 d . . .
O21 O 0.9322(6) 0.1211(4) -0.1006(3) 0.0341(15) Uani 1 1 d D A .
O22 O 0.7733(5) 0.3421(3) -0.1000(3) 0.0281(14) Uani 1 1 d . A .
O24 O 0.5414(5) 0.1310(4) -0.1127(3) 0.0340(15) Uani 1 1 d . A .
O31 O 1.1837(5) 0.0857(3) 0.2386(3) 0.0249(13) Uani 1 1 d . . .
O33 O 0.8404(5) 0.3595(3) 0.2277(3) 0.0276(13) Uani 1 1 d . . .
C12 C 0.7698(7) -0.0556(4) 0.1069(4) 0.0195(17) Uani 1 1 d . A .
C13 C 0.6072(6) 0.0660(4) 0.0509(4) 0.0156(15) Uani 1 1 d D A .
C14 C 0.7370(7) 0.0004(5) -0.0381(4) 0.0192(16) Uani 1 1 d . A .
C21 C 0.8740(7) 0.1464(5) -0.0675(4) 0.0210(17) Uani 1 1 d D . .
C22 C 0.7757(7) 0.2873(5) -0.0652(4) 0.0193(17) Uani 1 1 d . . .
C24 C 0.6297(7) 0.1545(4) -0.0761(4) 0.0194(16) Uani 1 1 d . . .
C31 C 1.1147(6) 0.1319(5) 0.2346(4) 0.0163(16) Uani 1 1 d . A .
C33 C 0.8921(7) 0.3072(5) 0.2270(4) 0.0182(17) Uani 1 1 d . A .
C11 C 0.9412(10) 0.0486(8) 0.0670(8) 0.022(3) Uani 0.694(7) 1 d PDU A 1
O11 O 1.0425(9) 0.0552(6) 0.0737(5) 0.024(2) Uani 0.694(7) 1 d PDU A 1
Cl23 Cl 0.6733(3) 0.24781(19) 0.07150(17) 0.0165(8) Uani 0.694(7) 1 d PDU A 1
C32 C 0.9983(13) 0.1924(9) 0.3330(8) 0.018(3) Uani 0.694(7) 1 d PDU A 1
O32 O 0.9929(8) 0.1819(5) 0.3860(6) 0.025(2) Uani 0.694(7) 1 d PDU A 1
Cl34 Cl 1.1745(3) 0.3002(2) 0.2627(2) 0.0227(9) Uani 0.694(7) 1 d PDU A 1
C23 C 0.687(3) 0.2361(18) 0.0503(15) 0.015(4) Uani 0.306(7) 1 d PDU A 2
O23 O 0.6416(18) 0.2580(12) 0.0933(10) 0.019(4) Uani 0.306(7) 1 d PDU A 2
Cl11 Cl 0.9894(8) 0.0463(5) 0.0782(4) 0.0181(18) Uani 0.306(7) 1 d PDU A 2
C34 C 1.138(3) 0.291(2) 0.256(2) 0.021(4) Uani 0.306(7) 1 d PDU A 2
O34 O 1.2122(17) 0.3309(12) 0.2676(11) 0.024(4) Uani 0.306(7) 1 d PDU A 2
Cl32 Cl 0.9827(7) 0.1985(5) 0.3534(5) 0.0150(18) Uani 0.306(7) 1 d PDU A 2
C41A C 1.1333(6) 0.2354(4) 0.0541(4) 0.0136(15) Uani 1 1 d . . .
C42A C 1.2434(7) 0.2144(4) 0.1026(4) 0.0192(16) Uani 1 1 d . A .
H42A H 1.2461 0.1984 0.1508 0.023 Uiso 1 1 calc R . .
C43A C 1.3487(7) 0.2172(5) 0.0799(4) 0.0191(16) Uani 1 1 d . . .
H43A H 1.4232 0.2026 0.1123 0.023 Uiso 1 1 calc R A .
C44A C 1.3433(7) 0.2417(5) 0.0087(4) 0.0196(17) Uani 1 1 d . A .
H44A H 1.4148 0.2440 -0.0068 0.024 Uiso 1 1 calc R . .
C45A C 1.2342(7) 0.2628(5) -0.0397(4) 0.0196(17) Uani 1 1 d . . .
H45A H 1.2320 0.2794 -0.0876 0.024 Uiso 1 1 calc R A .
C46A C 1.1279(7) 0.2596(4) -0.0175(4) 0.0189(16) Uani 1 1 d . A .
H46A H 1.0534 0.2734 -0.0503 0.023 Uiso 1 1 calc R . .
C51A C 0.8990(7) 0.0178(4) 0.2697(4) 0.0189(16) Uani 1 1 d . . .
C52A C 0.8706(8) 0.0152(5) 0.3357(4) 0.0268(19) Uani 1 1 d . A .
H52A H 0.8133 0.0498 0.3455 0.032 Uiso 1 1 calc R . .
C53A C 0.9270(9) -0.0390(6) 0.3879(5) 0.038(2) Uani 1 1 d . . .
H53A H 0.9069 -0.0416 0.4332 0.045 Uiso 1 1 calc R A .
C54A C 1.0110(9) -0.0884(6) 0.3745(6) 0.043(3) Uani 1 1 d . A .
H54A H 1.0488 -0.1246 0.4107 0.052 Uiso 1 1 calc R . .
C55A C 1.0422(9) -0.0864(5) 0.3081(5) 0.035(2) Uani 1 1 d . . .
H55A H 1.1010 -0.1204 0.2990 0.042 Uiso 1 1 calc R A .
C56A C 0.9851(7) -0.0339(5) 0.2567(5) 0.0264(19) Uani 1 1 d . A .
H56A H 1.0039 -0.0324 0.2111 0.032 Uiso 1 1 calc R . .
C41B C 0.9695(7) 0.3703(4) 0.0835(4) 0.0185(16) Uani 1 1 d . . .
C42B C 0.8622(7) 0.4118(4) 0.0658(4) 0.0198(17) Uani 1 1 d . A .
H42B H 0.7873 0.3858 0.0549 0.024 Uiso 1 1 calc R . .
C43B C 0.8667(9) 0.4936(5) 0.0643(5) 0.030(2) Uani 1 1 d . . .
H43B H 0.7948 0.5229 0.0508 0.036 Uiso 1 1 calc R A .
C44B C 0.9765(10) 0.5298(5) 0.0827(5) 0.034(2) Uani 1 1 d . A .
H44B H 0.9799 0.5844 0.0815 0.041 Uiso 1 1 calc R . .
C45B C 1.0816(9) 0.4883(5) 0.1029(5) 0.031(2) Uani 1 1 d . . .
H45B H 1.1563 0.5145 0.1168 0.037 Uiso 1 1 calc R A .
C46B C 1.0793(7) 0.4098(5) 0.1031(4) 0.0222(17) Uani 1 1 d . A .
H46B H 1.1524 0.3817 0.1165 0.027 Uiso 1 1 calc R . .
C51B C 0.6686(6) 0.1326(5) 0.2271(4) 0.0167(16) Uani 1 1 d . . .
C52B C 0.6461(8) 0.2045(5) 0.2515(5) 0.0241(18) Uani 1 1 d . A .
H52B H 0.7018 0.2452 0.2534 0.029 Uiso 1 1 calc R . .
C53B C 0.5414(8) 0.2176(6) 0.2735(5) 0.030(2) Uani 1 1 d . . .
H53B H 0.5261 0.2670 0.2905 0.036 Uiso 1 1 calc R A .
C54B C 0.4619(7) 0.1592(6) 0.2704(4) 0.031(2) Uani 1 1 d . A .
H54B H 0.3909 0.1676 0.2855 0.037 Uiso 1 1 calc R . .
C55B C 0.4840(8) 0.0885(6) 0.2457(5) 0.030(2) Uani 1 1 d . . .
H55B H 0.4275 0.0482 0.2436 0.036 Uiso 1 1 calc R A .
C56B C 0.5859(7) 0.0740(5) 0.2239(4) 0.0207(17) Uani 1 1 d . A .
H56B H 0.5997 0.0243 0.2067 0.025 Uiso 1 1 calc R . .

loop_
_atom_site_aniso_label
_atom_site_aniso_U_11
_atom_site_aniso_U_22
_atom_site_aniso_U_33
_atom_site_aniso_U_23
_atom_site_aniso_U_13
_atom_site_aniso_U_12
Os1 0.01217(15) 0.01556(16) 0.01385(15) -0.00244(11) 0.00360(11) -0.00215(11)
Os2 0.01087(15) 0.01634(16) 0.01092(15) -0.00092(11) 0.00236(11) -0.00267(11)
Os3 0.01053(15) 0.01633(16) 0.01057(15) -0.00229(11) 0.00273(11) -0.00226(11)
Sb4 0.0100(2) 0.0130(2) 0.0103(2) -0.00050(18) 0.00276(18) -0.00142(18)
Sb5 0.0109(2) 0.0126(2) 0.0126(2) -0.00076(18) 0.00399(18) -0.00186(18)
O12 0.040(4) 0.017(3) 0.036(4) -0.001(3) 0.009(3) -0.004(3)
O13 0.015(3) 0.027(3) 0.026(3) -0.006(2) 0.006(2) -0.007(2)
O14 0.031(3) 0.031(3) 0.024(3) -0.011(3) 0.007(3) -0.006(3)
O21 0.035(4) 0.039(4) 0.034(4) -0.017(3) 0.019(3) -0.003(3)
O22 0.023(3) 0.027(3) 0.027(3) 0.004(3) -0.004(3) -0.010(3)
O24 0.023(3) 0.044(4) 0.026(3) 0.007(3) -0.009(3) -0.013(3)
O31 0.020(3) 0.022(3) 0.033(3) 0.003(3) 0.006(3) 0.001(3)
O33 0.038(4) 0.019(3) 0.028(3) 0.001(2) 0.013(3) 0.008(3)
C12 0.022(4) 0.015(4) 0.020(4) -0.009(3) 0.002(3) -0.004(3)
C13 0.016(4) 0.019(4) 0.011(4) -0.003(3) 0.003(3) -0.009(3)
C14 0.013(4) 0.021(4) 0.022(4) 0.001(3) 0.003(3) -0.003(3)
C21 0.017(4) 0.025(4) 0.021(4) -0.003(3) 0.006(3) -0.004(3)
C22 0.013(4) 0.028(5) 0.015(4) -0.001(3) 0.000(3) -0.004(3)
C24 0.023(4) 0.014(4) 0.022(4) 0.001(3) 0.007(3) -0.001(3)
C31 0.011(4) 0.026(4) 0.010(4) 0.001(3) 0.000(3) -0.008(3)
C33 0.026(4) 0.020(4) 0.009(4) -0.002(3) 0.004(3) -0.010(4)
C11 0.022(4) 0.023(3) 0.022(3) -0.002(2) 0.005(3) 0.001(3)
O11 0.022(4) 0.025(4) 0.027(4) -0.002(3) 0.008(4) 0.004(4)
Cl23 0.0147(15) 0.0186(15) 0.0173(17) -0.0015(13) 0.0060(12) 0.0011(11)
C32 0.016(3) 0.019(3) 0.019(4) -0.001(3) 0.005(3) -0.002(3)
O32 0.023(4) 0.025(4) 0.025(5) 0.000(4) 0.003(4) -0.006(3)
Cl34 0.0233(19) 0.0263(18) 0.0183(14) -0.0009(13) 0.0053(15) -0.0056(15)
C23 0.014(5) 0.015(5) 0.015(5) 0.000(3) 0.004(3) 0.000(3)
O23 0.015(6) 0.022(6) 0.019(7) -0.001(6) 0.006(5) -0.002(6)
Cl11 0.018(3) 0.019(2) 0.018(2) -0.0013(19) 0.007(2) 0.001(2)
C34 0.022(5) 0.022(5) 0.019(5) 0.000(3) 0.007(3) -0.001(3)
O34 0.027(7) 0.025(7) 0.020(6) 0.001(6) 0.007(6) -0.008(6)
Cl32 0.015(2) 0.018(3) 0.013(3) 0.002(2) 0.005(2) -0.0009(19)
C41A 0.005(3) 0.017(4) 0.020(4) -0.005(3) 0.005(3) -0.002(3)
C42A 0.015(4) 0.021(4) 0.021(4) 0.004(3) 0.004(3) 0.001(3)
C43A 0.011(4) 0.023(4) 0.024(4) -0.002(3) 0.005(3) -0.002(3)
C44A 0.016(4) 0.023(4) 0.023(4) -0.007(3) 0.011(3) -0.010(3)
C45A 0.019(4) 0.027(4) 0.015(4) -0.001(3) 0.007(3) -0.004(3)
C46A 0.019(4) 0.020(4) 0.019(4) -0.002(3) 0.007(3) 0.001(3)
C51A 0.018(4) 0.011(4) 0.024(4) 0.005(3) 0.000(3) -0.004(3)
C52A 0.032(5) 0.029(5) 0.020(4) 0.006(3) 0.007(4) -0.004(4)
C53A 0.038(6) 0.040(6) 0.034(5) 0.015(4) 0.010(4) -0.004(5)
C54A 0.045(6) 0.025(5) 0.052(7) 0.021(5) 0.000(5) 0.001(5)
C55A 0.038(5) 0.028(5) 0.037(5) 0.004(4) 0.004(4) 0.005(4)
C56A 0.022(4) 0.028(5) 0.027(5) 0.004(4) 0.001(4) -0.003(4)
C41B 0.032(5) 0.013(4) 0.012(4) 0.001(3) 0.009(3) 0.001(3)
C42B 0.027(4) 0.015(4) 0.019(4) -0.006(3) 0.009(3) -0.001(3)
C43B 0.046(6) 0.025(5) 0.022(4) 0.005(4) 0.015(4) 0.009(4)
C44B 0.066(7) 0.012(4) 0.025(5) 0.000(3) 0.017(5) -0.004(4)
C45B 0.047(6) 0.023(5) 0.022(4) -0.007(4) 0.008(4) -0.020(4)
C46B 0.029(5) 0.025(4) 0.013(4) 0.003(3) 0.006(3) -0.003(4)
C51B 0.010(3) 0.030(4) 0.010(3) 0.000(3) 0.001(3) -0.002(3)
C52B 0.025(4) 0.026(5) 0.025(4) 0.002(3) 0.011(4) 0.005(4)
C53B 0.030(5) 0.045(6) 0.016(4) 0.004(4) 0.007(4) 0.017(4)
C54B 0.014(4) 0.065(7) 0.013(4) 0.007(4) 0.004(3) 0.005(4)
C55B 0.023(5) 0.046(6) 0.021(4) 0.006(4) 0.004(4) -0.012(4)
C56B 0.021(4) 0.027(4) 0.017(4) 0.000(3) 0.011(3) -0.009(3)

loop_
_atom_type_symbol
_atom_type_description
_atom_type_scat_dispersion_real
_atom_type_scat_dispersion_imag
_atom_type_scat_source
C C 0.0033 0.0016 'International Tables Vol C Tables 4.2.6.8 and 6.1.1.4'
H H 0.0000 0.0000 'International Tables Vol C Tables 4.2.6.8 and 6.1.1.4'
O O 0.0106 0.0060 'International Tables Vol C Tables 4.2.6.8 and 6.1.1.4'
Cl Cl 0.1484 0.1585 'International Tables Vol C Tables 4.2.6.8 and 6.1.1.4'
Sb Sb -0.5866 1.5461 'International Tables Vol C Tables 4.2.6.8 and 6.1.1.4'
Os Os -1.2165 7.6030 'International Tables Vol C Tables 4.2.6.8 and 6.1.1.4'

loop_
_geom_angle_atom_site_label_1
_geom_angle_atom_site_label_2
_geom_angle_atom_site_label_3
_geom_angle
C11 Os1 C13 165.1(5)
C11 Os1 C14 92.8(5)
C13 Os1 C14 92.1(3)
C11 Os1 C12 99.2(5)
C13 Os1 C12 94.4(3)
C14 Os1 C12 94.7(3)
C11 Os1 Cl11 4.3(5)
C13 Os1 Cl11 166.3(3)
C14 Os1 Cl11 95.9(3)
C12 Os1 Cl11 96.0(3)
C11 Os1 Sb5 86.2(4)
C13 Os1 Sb5 88.3(2)
C14 Os1 Sb5 177.3(2)
C12 Os1 Sb5 88.0(2)
Cl11 Os1 Sb5 83.24(18)
C11 Os1 Os2 81.4(4)
C13 Os1 Os2 85.0(2)
C14 Os1 Os2 85.2(2)
C12 Os1 Os2 179.4(2)
Cl11 Os1 Os2 84.63(19)
Sb5 Os1 Os2 92.113(14)
C21 Os2 C22 90.2(3)
C21 Os2 C24 93.4(3)
C22 Os2 C24 95.1(3)
C21 Os2 C23 174.9(10)
C22 Os2 C23 93.7(10)
C24 Os2 C23 89.5(10)
C21 Os2 Cl23 172.4(3)
C22 Os2 Cl23 94.3(3)
C24 Os2 Cl23 92.2(2)
C23 Os2 Cl23 2.9(10)
C21 Os2 Sb4 91.9(2)
C22 Os2 Sb4 88.2(2)
C24 Os2 Sb4 173.7(2)
C23 Os2 Sb4 85.0(10)
Cl23 Os2 Sb4 82.16(7)
C21 Os2 Os1 87.7(2)
C22 Os2 Os1 176.5(2)
C24 Os2 Os1 82.2(2)
C23 Os2 Os1 88.6(10)
Cl23 Os2 Os1 88.11(8)
Sb4 Os2 Os1 94.686(14)
C31 Os3 C32 89.5(5)
C31 Os3 C33 175.3(3)
C32 Os3 C33 91.9(5)
C31 Os3 C34 88.7(12)
C32 Os3 C34 96.3(13)
C33 Os3 C34 86.7(12)
C31 Os3 Cl32 95.6(3)
C32 Os3 Cl32 6.2(5)
C33 Os3 Cl32 85.8(3)
C34 Os3 Cl32 96.5(13)
C31 Os3 Cl34 85.5(2)
C32 Os3 Cl34 95.6(4)
C33 Os3 Cl34 89.8(2)
C34 Os3 Cl34 3.2(12)
Cl32 Os3 Cl34 96.1(2)
C31 Os3 Sb5 86.7(2)
C32 Os3 Sb5 85.5(4)
C33 Os3 Sb5 97.9(2)
C34 Os3 Sb5 175.0(12)
Cl32 Os3 Sb5 85.76(19)
Cl34 Os3 Sb5 172.12(9)
C31 Os3 Sb4 94.5(2)
C32 Os3 Sb4 173.6(4)
C33 Os3 Sb4 84.5(2)
C34 Os3 Sb4 88.9(13)
Cl32 Os3 Sb4 168.6(2)
Cl34 Os3 Sb4 89.75(9)
Sb5 Os3 Sb4 89.716(16)
C41A Sb4 C41B 94.6(3)
C41A Sb4 Os3 114.5(2)
C41B Sb4 Os3 103.84(19)
C41A Sb4 Os2 112.33(19)
C41B Sb4 Os2 108.0(2)
Os3 Sb4 Os2 119.715(18)
C51B Sb5 C51A 98.3(3)
C51B Sb5 Os3 114.9(2)
C51A Sb5 Os3 102.2(2)
C51B Sb5 Os1 111.05(19)
C51A Sb5 Os1 105.9(2)
Os3 Sb5 Os1 120.832(19)
O12 C12 Os1 178.3(8)
O13 C13 Os1 178.1(7)
O14 C14 Os1 177.6(7)
O21 C21 Os2 177.7(7)
O22 C22 Os2 176.6(7)
O24 C24 Os2 178.7(7)
O31 C31 Os3 177.4(7)
O33 C33 Os3 175.4(7)
O11 C11 Os1 176.4(13)
O32 C32 Os3 176.4(14)
O23 C23 Os2 173(3)
O34 C34 Os3 178(4)
C42A C41A C46A 120.6(7)
C42A C41A Sb4 122.1(5)
C46A C41A Sb4 116.8(5)
C43A C42A C41A 119.9(7)
C42A C43A C44A 119.3(7)
C45A C44A C43A 120.9(7)
C44A C45A C46A 120.1(7)
C45A C46A C41A 119.1(7)
C52A C51A C56A 119.2(7)
C52A C51A Sb5 119.8(6)
C56A C51A Sb5 120.6(6)
C51A C52A C53A 119.3(9)
C54A C53A C52A 120.6(9)
C53A C54A C55A 121.2(9)
C56A C55A C54A 117.9(9)
C55A C56A C51A 121.8(8)
C42B C41B C46B 119.7(7)
C42B C41B Sb4 121.9(6)
C46B C41B Sb4 118.3(6)
C41B C42B C43B 119.0(8)
C44B C43B C42B 119.2(8)
C43B C44B C45B 121.1(8)
C46B C45B C44B 120.6(8)
C45B C46B C41B 120.3(8)
C52B C51B C56B 119.3(7)
C52B C51B Sb5 121.9(6)
C56B C51B Sb5 118.8(6)
C51B C52B C53B 120.2(8)
C54B C53B C52B 119.5(9)
C53B C54B C55B 120.0(8)
C54B C55B C56B 121.6(8)
C55B C56B C51B 119.3(8)

loop_
_geom_bond_atom_site_label_1
_geom_bond_atom_site_label_2
_geom_bond_distance
Os1 C11 1.906(11)
Os1 C13 1.931(7)
Os1 C14 1.940(8)
Os1 C12 1.940(8)
Os1 Cl11 2.424(8)
Os1 Sb5 2.7060(5)
Os1 Os2 2.9563(4)
Os2 C21 1.905(7)
Os2 C22 1.910(8)
Os2 C24 1.928(8)
Os2 C23 1.932(15)
Os2 Cl23 2.433(3)
Os2 Sb4 2.7098(5)
Os3 C31 1.968(8)
Os3 C32 1.992(14)
Os3 C33 1.999(9)
Os3 C34 2.03(2)
Os3 Cl32 2.410(8)
Os3 Cl34 2.447(4)
Os3 Sb5 2.6659(5)
Os3 Sb4 2.6901(5)
Sb4 C41A 2.140(7)
Sb4 C41B 2.152(7)
Sb5 C51B 2.146(7)
Sb5 C51A 2.153(7)
O12 C12 1.110(10)
O13 C13 1.115(8)
O14 C14 1.134(9)
O21 C21 1.127(8)
O22 C22 1.155(10)
O24 C24 1.146(9)
O31 C31 1.120(9)
O33 C33 1.089(9)
C11 O11 1.149(12)
C32 O32 1.042(18)
C23 O23 1.149(15)
C34 O34 1.08(2)
C41A C42A 1.406(10)
C41A C46A 1.411(11)
C42A C43A 1.398(10)
C43A C44A 1.405(11)
C44A C45A 1.397(11)
C45A C46A 1.402(10)
C51A C52A 1.380(11)
C51A C56A 1.411(11)
C52A C53A 1.396(12)
C53A C54A 1.371(14)
C54A C55A 1.402(14)
C55A C56A 1.370(12)
C41B C42B 1.396(11)
C41B C46B 1.403(11)
C42B C43B 1.421(12)
C43B C44B 1.376(13)
C44B C45B 1.376(13)
C45B C46B 1.363(12)
C51B C52B 1.381(11)
C51B C56B 1.386(11)
C52B C53B 1.401(12)
C53B C54B 1.360(14)
C54B C55B 1.363(14)
C55B C56B 1.374(11)
